data_7249929
loop_
_publ_author_name
'Lukoyanov, Anton N.'
'Zvereva, Yulia V.'
'Cherkasov, Anton V.'
'Zhigulin, Grigory Yu.'
'Kharitonov, Nikita P.'
'Ketkov, Sergey Yu.'

_publ_section_title
;
 Partial and complete hydrolysis of metal complexes based on
 monoiminoacenaphthene-1-ones
;
_journal_issue 12
_journal_name_full CrystEngComm
_journal_page_first 1749
_journal_page_last 1762
_journal_paper_doi 10.1039/D4CE01199F
_journal_volume 27
_journal_year 2025
_chemical_absolute_configuration unk
_chemical_formula_moiety 'C22 H15 N O'
_chemical_formula_sum 'C22 H15 N O'
_chemical_formula_weight 309.35
_space_group_crystal_system orthorhombic
_space_group_IT_number 41
_space_group_name_Hall 'A 2 -2ab'
_space_group_name_H-M_alt 'A e a 2'
_atom_sites_solution_hydrogens mixed
_atom_sites_solution_primary dual
_atom_sites_solution_secondary difmap
_audit_creation_method SHELXL-2019/3
_audit_update_record
;
2024-10-30 deposited with the CCDC.	2025-02-10 downloaded from the CCDC.
;
_cell_angle_alpha 90
_cell_angle_beta 90
_cell_angle_gamma 90
_cell_formula_units_Z 24
_cell_length_a 24.2597(8)
_cell_length_b 44.3767(15)
_cell_length_c 8.5031(3)
_cell_measurement_reflns_used 9890
_cell_measurement_temperature 100(2)
_cell_measurement_theta_max 30.04
_cell_measurement_theta_min 2.58
_cell_volume 9154.1(5)
_computing_cell_refinement 'Saint 8.37a'
_computing_data_collection APEX2
_computing_data_reduction 'Saint 8.37a'
_computing_structure_refinement 'SHELXL 2019/2'
_computing_structure_solution 'SHELXT 2018/2'
_diffrn_ambient_temperature 100(2)
_diffrn_measured_fraction_theta_full 0.998
_diffrn_measured_fraction_theta_max 0.998
_diffrn_measurement_device_type 'Bruker D8 Quest'
_diffrn_measurement_method '\w scans'
_diffrn_radiation_type MoK\a
_diffrn_radiation_wavelength 0.71073
_diffrn_reflns_av_R_equivalents 0.0681
_diffrn_reflns_av_unetI/netI 0.0471
_diffrn_reflns_Laue_measured_fraction_full 0.998
_diffrn_reflns_Laue_measured_fraction_max 0.998
_diffrn_reflns_limit_h_max 31
_diffrn_reflns_limit_h_min -30
_diffrn_reflns_limit_k_max 56
_diffrn_reflns_limit_k_min -56
_diffrn_reflns_limit_l_max 10
_diffrn_reflns_limit_l_min -10
_diffrn_reflns_number 66504
_diffrn_reflns_point_group_measured_fraction_full 0.999
_diffrn_reflns_point_group_measured_fraction_max 0.999
_diffrn_reflns_theta_full 25.242
_diffrn_reflns_theta_max 27.101
_diffrn_reflns_theta_min 1.913
_diffrn_source 'microfocus source'
_exptl_absorpt_coefficient_mu 0.082
_exptl_absorpt_correction_T_max 0.960
_exptl_absorpt_correction_T_min 0.810
_exptl_absorpt_correction_type multi-scan
_exptl_absorpt_process_details SADABS
_exptl_crystal_colour yellow
_exptl_crystal_density_diffrn 1.347
_exptl_crystal_description plate
_exptl_crystal_F_000 3888
_exptl_crystal_size_max 0.600
_exptl_crystal_size_mid 0.240
_exptl_crystal_size_min 0.110
_refine_diff_density_max 0.352
_refine_diff_density_min -0.277
_refine_diff_density_rms 0.056
_refine_ls_abs_structure_details
;
 Flack x determined using 2984 quotients [(I+)-(I-)]/[(I+)+(I-)]
 (Parsons, Flack and Wagner, Acta Cryst. B69 (2013) 249-259).
;
_refine_ls_abs_structure_Flack unk
_refine_ls_extinction_method none
_refine_ls_goodness_of_fit_ref 1.023
_refine_ls_hydrogen_treatment mixed
_refine_ls_matrix_type full
_refine_ls_number_parameters 673
_refine_ls_number_reflns 10079
_refine_ls_number_restraints 7
_refine_ls_restrained_S_all 1.022
_refine_ls_R_factor_all 0.0727
_refine_ls_R_factor_gt 0.0489
_refine_ls_shift/su_max 0.000
_refine_ls_shift/su_mean 0.000
_refine_ls_structure_factor_coef Fsqd
_refine_ls_weighting_details 'w=1/[\s^2^(Fo^2^)+(0.0698P)^2^+1.5518P] where P=(Fo^2^+2Fc^2^)/3'
_refine_ls_weighting_scheme calc
_refine_ls_wR_factor_gt 0.1107
_refine_ls_wR_factor_ref 0.1220
_reflns_Friedel_coverage 0.870
_reflns_Friedel_fraction_full 1.000
_reflns_Friedel_fraction_max 1.000
_reflns_number_gt 7759
_reflns_number_total 10079
_reflns_threshold_expression 'I > 2\s(I)'
_cod_data_source_file d4ce01199f2.cif
_cod_data_source_block miannaph
_cod_depositor_comments 'Adding full bibliography for 7249926--7249932.cif.'
_cod_original_sg_symbol_Hall 'A 2 -2ac'
_cod_original_sg_symbol_H-M 'A b a 2'
_cod_database_code 7249929
_shelx_shelxl_version_number 2019/3
_shelx_space_group_comment
;
The symmetry employed for this shelxl refinement is uniquely defined
by the following loop, which should always be used as a source of
symmetry information in preference to the above space-group names.
They are only intended as comments.
;
_shelx_estimated_absorpt_t_min 0.952
_shelx_estimated_absorpt_t_max 0.991

loop_
_space_group_symop_operation_xyz
'x, y, z'
'-x, -y, z'
'x+1/2, -y+1/2, z'
'-x+1/2, y+1/2, z'
'x, y+1/2, z+1/2'
'-x, -y+1/2, z+1/2'
'x+1/2, -y+1, z+1/2'
'-x+1/2, y+1, z+1/2'

loop_
_atom_site_label
_atom_site_type_symbol
_atom_site_fract_x
_atom_site_fract_y
_atom_site_fract_z
_atom_site_U_iso_or_equiv
_atom_site_adp_type
_atom_site_occupancy
_atom_site_site_symmetry_order
_atom_site_calc_flag
_atom_site_refinement_flags_posn
_atom_site_refinement_flags_adp
_atom_site_refinement_flags_occupancy
_atom_site_disorder_assembly
_atom_site_disorder_group
O1A O 0.46814(10) 0.69884(5) 0.7133(3) 0.0194(6) Uani 1 1 d . . . . .
N1A N 0.58731(10) 0.69918(5) 0.6560(3) 0.0150(6) Uani 1 1 d D . . . .
H1A H 0.5755(14) 0.6812(6) 0.685(5) 0.037(11) Uiso 1 1 d D . . . .
C1A C 0.48897(12) 0.70569(6) 0.5882(4) 0.0144(7) Uani 1 1 d . . . . .
C2A C 0.54854(12) 0.71824(7) 0.5722(4) 0.0134(6) Uani 1 1 d D . . . .
H2A H 0.5474(12) 0.7392(4) 0.618(4) 0.019(8) Uiso 1 1 d D . . . .
C3A C 0.55660(13) 0.71973(7) 0.3945(4) 0.0138(7) Uani 1 1 d . . . . .
C4A C 0.50754(12) 0.71000(6) 0.3218(4) 0.0122(7) Uani 1 1 d . . . . .
C5A C 0.46606(13) 0.70192(7) 0.4286(4) 0.0145(7) Uani 1 1 d . . . . .
C6A C 0.41644(13) 0.69091(6) 0.3756(4) 0.0145(7) Uani 1 1 d . . . . .
H6AA H 0.387899 0.685579 0.446828 0.017 Uiso 1 1 calc R U . . .
C7A C 0.40935(15) 0.68778(7) 0.2111(5) 0.0188(8) Uani 1 1 d . . . . .
H7AA H 0.375480 0.680059 0.172138 0.023 Uiso 1 1 calc R U . . .
C8A C 0.45011(14) 0.69561(7) 0.1058(4) 0.0194(8) Uani 1 1 d . . . . .
H8AA H 0.443681 0.693212 -0.003699 0.023 Uiso 1 1 calc R U . . .
C9A C 0.50168(13) 0.70722(7) 0.1580(5) 0.0161(8) Uani 1 1 d . . . . .
C10A C 0.54744(14) 0.71601(7) 0.0645(4) 0.0205(8) Uani 1 1 d . . . . .
H10A H 0.545147 0.715156 -0.046950 0.025 Uiso 1 1 calc R U . . .
C11A C 0.59472(15) 0.72570(7) 0.1353(4) 0.0222(9) Uani 1 1 d . . . . .
H11A H 0.624986 0.731385 0.070906 0.027 Uiso 1 1 calc R U . . .
C12A C 0.60056(13) 0.72763(7) 0.3018(5) 0.0190(8) Uani 1 1 d . . . . .
H12A H 0.634173 0.734244 0.347533 0.023 Uiso 1 1 calc R U . . .
C13A C 0.63528(14) 0.70993(7) 0.7233(4) 0.0130(8) Uani 1 1 d . . . . .
C14A C 0.65089(14) 0.73970(7) 0.7127(4) 0.0186(8) Uani 1 1 d . . . . .
H14A H 0.628755 0.753333 0.654173 0.022 Uiso 1 1 calc R U . . .
C15A C 0.69893(13) 0.75031(7) 0.7868(5) 0.0219(7) Uani 1 1 d . . . . .
H15A H 0.708268 0.771057 0.779734 0.026 Uiso 1 1 calc R U . . .
C16A C 0.73211(12) 0.73128(7) 0.8684(4) 0.0223(7) Uani 1 1 d . . . . .
H16A H 0.763777 0.738860 0.920868 0.027 Uiso 1 1 calc R U . . .
C17A C 0.71954(12) 0.70002(7) 0.8753(4) 0.0170(7) Uani 1 1 d . . . . .
C18A C 0.75516(15) 0.67926(7) 0.9516(4) 0.0237(8) Uani 1 1 d . . . . .
H18A H 0.787455 0.686543 1.002068 0.028 Uiso 1 1 calc R U . . .
C19A C 0.74415(14) 0.64914(7) 0.9543(4) 0.0225(8) Uani 1 1 d . . . . .
H19A H 0.768606 0.635628 1.005698 0.027 Uiso 1 1 calc R U . . .
C20A C 0.69627(13) 0.63822(7) 0.8803(4) 0.0192(7) Uani 1 1 d . . . . .
H20A H 0.688579 0.617236 0.881677 0.023 Uiso 1 1 calc R U . . .
C21A C 0.66066(12) 0.65749(6) 0.8065(4) 0.0153(6) Uani 1 1 d . . . . .
H21A H 0.628548 0.649675 0.757273 0.018 Uiso 1 1 calc R U . . .
C22A C 0.67089(11) 0.68888(6) 0.8022(4) 0.0142(6) Uani 1 1 d . . . . .
O1B O 0.53039(10) 0.63960(5) 0.7038(3) 0.0175(5) Uani 1 1 d . . . . .
N1B N 0.41256(10) 0.63631(5) 0.6494(3) 0.0146(6) Uani 1 1 d D . . . .
H1B H 0.4262(13) 0.6525(6) 0.696(4) 0.029(10) Uiso 1 1 d D . . . .
C1B C 0.51056(12) 0.63134(6) 0.5792(4) 0.0134(6) Uani 1 1 d . . . . .
C2B C 0.45199(12) 0.61760(6) 0.5660(4) 0.0127(6) Uani 1 1 d D . . . .
H2B H 0.4537(12) 0.5965(4) 0.611(3) 0.015(8) Uiso 1 1 d D . . . .
C3B C 0.44418(13) 0.61460(7) 0.3891(4) 0.0136(7) Uani 1 1 d . . . . .
C4B C 0.49363(13) 0.62330(7) 0.3150(4) 0.0130(8) Uani 1 1 d . . . . .
C5B C 0.53450(13) 0.63317(7) 0.4203(4) 0.0140(7) Uani 1 1 d . . . . .
C6B C 0.58435(13) 0.64335(6) 0.3659(4) 0.0155(7) Uani 1 1 d . . . . .
H6BA H 0.612031 0.650268 0.436159 0.019 Uiso 1 1 calc R U . . .
C7B C 0.59311(14) 0.64319(7) 0.2016(5) 0.0178(7) Uani 1 1 d . . . . .
H7BA H 0.627390 0.650155 0.161682 0.021 Uiso 1 1 calc R U . . .
C8B C 0.55350(13) 0.63325(7) 0.0973(4) 0.0190(8) Uani 1 1 d . . . . .
H8BA H 0.561134 0.633318 -0.012270 0.023 Uiso 1 1 calc R U . . .
C9B C 0.50141(13) 0.62289(7) 0.1517(4) 0.0169(8) Uani 1 1 d . . . . .
C10B C 0.45587(13) 0.61303(7) 0.0596(4) 0.0202(8) Uani 1 1 d . . . . .
H10B H 0.459019 0.612043 -0.051682 0.024 Uiso 1 1 calc R U . . .
C11B C 0.40782(15) 0.60500(7) 0.1308(4) 0.0218(8) Uani 1 1 d . . . . .
H11B H 0.377734 0.598807 0.067046 0.026 Uiso 1 1 calc R U . . .
C12B C 0.40083(13) 0.60552(7) 0.2969(5) 0.0194(8) Uani 1 1 d . . . . .
H12B H 0.366807 0.599684 0.343046 0.023 Uiso 1 1 calc R U . . .
C13B C 0.36524(14) 0.62440(7) 0.7168(4) 0.0138(7) Uani 1 1 d . . . . .
C14B C 0.34989(13) 0.59481(7) 0.6945(4) 0.0171(7) Uani 1 1 d . . . . .
H14B H 0.372004 0.582025 0.630844 0.021 Uiso 1 1 calc R U . . .
C15B C 0.30173(14) 0.58331(7) 0.7651(4) 0.0187(7) Uani 1 1 d . . . . .
H15B H 0.292079 0.562792 0.749151 0.022 Uiso 1 1 calc R U . . .
C16B C 0.26888(12) 0.60099(6) 0.8554(4) 0.0206(7) Uani 1 1 d . . . . .
H16B H 0.237055 0.592689 0.904018 0.025 Uiso 1 1 calc R U . . .
C17B C 0.28209(12) 0.63202(7) 0.8774(4) 0.0170(7) Uani 1 1 d . . . . .
C18B C 0.24769(14) 0.65122(7) 0.9669(4) 0.0224(8) Uani 1 1 d . . . . .
H18B H 0.215709 0.643155 1.015775 0.027 Uiso 1 1 calc R U . . .
C19B C 0.25950(14) 0.68111(7) 0.9845(4) 0.0238(8) Uani 1 1 d . . . . .
H19B H 0.235986 0.693664 1.045283 0.029 Uiso 1 1 calc R U . . .
C20B C 0.30692(13) 0.69327(7) 0.9118(4) 0.0191(7) Uani 1 1 d . . . . .
H20B H 0.315153 0.714082 0.923268 0.023 Uiso 1 1 calc R U . . .
C21B C 0.34109(12) 0.67519(6) 0.8248(4) 0.0142(6) Uani 1 1 d . . . . .
H21B H 0.372579 0.683740 0.775619 0.017 Uiso 1 1 calc R U . . .
C22B C 0.33044(11) 0.64415(6) 0.8069(4) 0.0126(6) Uani 1 1 d . . . . .
O1C O 0.46911(11) 0.52931(5) 0.2624(3) 0.0191(6) Uani 1 1 d . . . . .
N1C N 0.58773(11) 0.53093(6) 0.3207(3) 0.0158(6) Uani 1 1 d D . . . .
H1C H 0.5753(14) 0.5142(6) 0.277(4) 0.024(10) Uiso 1 1 d D . . . .
C1C C 0.48965(13) 0.53668(7) 0.3887(4) 0.0143(7) Uani 1 1 d . . . . .
C2C C 0.54872(13) 0.54999(7) 0.4031(4) 0.0161(8) Uani 1 1 d D . . . .
H2C H 0.5470(12) 0.5704(5) 0.350(4) 0.018(9) Uiso 1 1 d D . . . .
C3C C 0.55647(14) 0.55262(7) 0.5793(4) 0.0149(7) Uani 1 1 d . . . . .
C4C C 0.50737(13) 0.54336(7) 0.6538(4) 0.0134(8) Uani 1 1 d . . . . .
C5C C 0.46591(14) 0.53413(7) 0.5472(4) 0.0139(7) Uani 1 1 d . . . . .
C6C C 0.41630(14) 0.52381(7) 0.6024(5) 0.0185(8) Uani 1 1 d . . . . .
H6CA H 0.388375 0.517419 0.531502 0.022 Uiso 1 1 calc R U . . .
C7C C 0.40747(16) 0.52284(8) 0.7655(5) 0.0206(8) Uani 1 1 d . . . . .
H7CA H 0.373243 0.515687 0.804937 0.025 Uiso 1 1 calc R U . . .
C8C C 0.44779(14) 0.53212(7) 0.8698(4) 0.0212(8) Uani 1 1 d . . . . .
H8CA H 0.440449 0.531292 0.979485 0.025 Uiso 1 1 calc R U . . .
C9C C 0.49978(13) 0.54286(7) 0.8179(4) 0.0160(8) Uani 1 1 d . . . . .
C10C C 0.54530(14) 0.55217(7) 0.9094(5) 0.0199(8) Uani 1 1 d . . . . .
H10C H 0.542473 0.552415 1.020850 0.024 Uiso 1 1 calc R U . . .
C11C C 0.59373(14) 0.56089(7) 0.8383(5) 0.0209(8) Uani 1 1 d . . . . .
H11C H 0.624013 0.566809 0.902042 0.025 Uiso 1 1 calc R U . . .
C12C C 0.59960(14) 0.56127(7) 0.6716(5) 0.0190(8) Uani 1 1 d . . . . .
H12C H 0.633339 0.567495 0.625127 0.023 Uiso 1 1 calc R U . . .
C13C C 0.63561(14) 0.54229(7) 0.2546(4) 0.0125(8) Uani 1 1 d . . . . .
C14C C 0.65124(14) 0.57196(7) 0.2711(5) 0.0173(7) Uani 1 1 d . . . . .
H14C H 0.628787 0.585264 0.330732 0.021 Uiso 1 1 calc R U . . .
C15C C 0.69959(15) 0.58289(7) 0.2016(5) 0.0225(8) Uani 1 1 d . . . . .
H15C H 0.709235 0.603492 0.214554 0.027 Uiso 1 1 calc R U . . .
C16C C 0.73325(14) 0.56444(7) 0.1152(4) 0.0232(8) Uani 1 1 d . . . . .
H16C H 0.764967 0.572416 0.064619 0.028 Uiso 1 1 calc R U . . .
C17C C 0.72051(13) 0.53344(7) 0.1018(4) 0.0200(8) Uani 1 1 d . . . . .
C18C C 0.75555(15) 0.51337(7) 0.0215(5) 0.0233(8) Uani 1 1 d . . . . .
H18C H 0.787756 0.521025 -0.027939 0.028 Uiso 1 1 calc R U . . .
C19C C 0.74466(16) 0.48324(7) 0.0124(4) 0.0236(8) Uani 1 1 d . . . . .
H19C H 0.769188 0.470204 -0.041945 0.028 Uiso 1 1 calc R U . . .
C20C C 0.69682(13) 0.47158(7) 0.0841(4) 0.0203(8) Uani 1 1 d . . . . .
H20C H 0.689363 0.450579 0.079426 0.024 Uiso 1 1 calc R U . . .
C21C C 0.66095(13) 0.49049(7) 0.1607(4) 0.0175(7) Uani 1 1 d . . . . .
H21C H 0.628575 0.482439 0.207490 0.021 Uiso 1 1 calc R U . . .
C22C C 0.67148(12) 0.52172(7) 0.1711(4) 0.0147(7) Uani 1 1 d . . . . .

loop_
_atom_site_aniso_label
_atom_site_aniso_U_11
_atom_site_aniso_U_22
_atom_site_aniso_U_33
_atom_site_aniso_U_23
_atom_site_aniso_U_13
_atom_site_aniso_U_12
O1A 0.0166(13) 0.0300(13) 0.0116(12) 0.0017(10) 0.0015(10) -0.0002(11)
N1A 0.0148(13) 0.0159(14) 0.0143(14) 0.0028(11) -0.0042(12) 0.0007(11)
C1A 0.0170(15) 0.0147(15) 0.0114(16) 0.0000(13) -0.0014(14) 0.0044(12)
C2A 0.0147(15) 0.0168(15) 0.0087(16) 0.0009(12) -0.0017(13) 0.0026(12)
C3A 0.0188(17) 0.0098(15) 0.0127(18) -0.0016(13) 0.0002(14) 0.0040(13)
C4A 0.0152(16) 0.0080(15) 0.0132(19) 0.0002(13) -0.0002(14) 0.0044(12)
C5A 0.0183(17) 0.0104(15) 0.0148(17) -0.0006(13) 0.0003(14) 0.0050(13)
C6A 0.0153(16) 0.0153(15) 0.0129(16) 0.0015(13) -0.0002(14) 0.0055(12)
C7A 0.0180(19) 0.0184(17) 0.0200(18) -0.0015(15) -0.0083(16) 0.0038(14)
C8A 0.028(2) 0.0175(15) 0.0127(18) -0.0016(13) -0.0040(15) 0.0080(14)
C9A 0.0209(19) 0.0142(17) 0.013(2) 0.0012(14) -0.0009(15) 0.0073(13)
C10A 0.0263(19) 0.0226(17) 0.0126(18) 0.0017(14) 0.0022(16) 0.0068(15)
C11A 0.0247(19) 0.0225(18) 0.019(2) 0.0031(15) 0.0106(16) 0.0013(15)
C12A 0.0172(17) 0.0198(17) 0.020(2) 0.0002(15) 0.0029(16) -0.0011(13)
C13A 0.0098(17) 0.0193(17) 0.0100(16) -0.0019(13) 0.0014(12) -0.0008(13)
C14A 0.0175(19) 0.0185(16) 0.0198(17) -0.0014(15) 0.0019(15) 0.0012(14)
C15A 0.0217(18) 0.0192(16) 0.0247(19) -0.0030(16) 0.0004(17) -0.0054(14)
C16A 0.0198(16) 0.0257(16) 0.0215(17) -0.0028(15) 0.0000(15) -0.0078(13)
C17A 0.0149(16) 0.0241(16) 0.0119(16) -0.0009(14) -0.0019(13) -0.0012(12)
C18A 0.0156(17) 0.0337(18) 0.0217(18) 0.0022(17) -0.0069(14) -0.0041(15)
C19A 0.0189(18) 0.0283(17) 0.0202(17) 0.0078(16) -0.0029(15) 0.0050(15)
C20A 0.0215(17) 0.0205(16) 0.0157(18) 0.0043(14) 0.0005(15) -0.0008(13)
C21A 0.0130(15) 0.0218(16) 0.0112(16) 0.0022(13) -0.0003(14) -0.0006(12)
C22A 0.0127(15) 0.0204(15) 0.0094(16) -0.0018(13) 0.0035(14) 0.0008(12)
O1B 0.0164(13) 0.0232(12) 0.0129(11) -0.0040(11) -0.0018(11) 0.0005(10)
N1B 0.0138(13) 0.0143(13) 0.0159(14) -0.0027(11) 0.0036(11) 0.0012(11)
C1B 0.0144(15) 0.0132(15) 0.0125(17) 0.0007(13) 0.0005(13) 0.0049(12)
C2B 0.0149(15) 0.0148(15) 0.0084(15) -0.0007(12) 0.0015(13) 0.0023(12)
C3B 0.0192(17) 0.0093(14) 0.0122(18) -0.0022(13) -0.0011(14) 0.0032(13)
C4B 0.0157(16) 0.0113(16) 0.0118(19) -0.0007(13) -0.0009(14) 0.0059(13)
C5B 0.0171(17) 0.0120(15) 0.0128(17) -0.0017(13) -0.0020(14) 0.0062(13)
C6B 0.0155(16) 0.0150(15) 0.0160(17) -0.0007(14) -0.0007(15) 0.0050(12)
C7B 0.0152(18) 0.0169(16) 0.0214(17) 0.0034(16) 0.0074(17) 0.0047(13)
C8B 0.0253(19) 0.0195(16) 0.0120(17) 0.0002(14) 0.0039(15) 0.0082(14)
C9B 0.0221(18) 0.0151(17) 0.013(2) 0.0018(14) 0.0006(15) 0.0064(14)
C10B 0.028(2) 0.0214(18) 0.0114(18) 0.0005(14) -0.0021(15) 0.0052(15)
C11B 0.0230(19) 0.0231(18) 0.019(2) -0.0015(15) -0.0092(16) 0.0005(15)
C12B 0.0164(17) 0.0192(17) 0.023(2) 0.0001(16) -0.0003(17) 0.0008(13)
C13B 0.0145(18) 0.0168(16) 0.0100(16) 0.0023(13) -0.0024(13) 0.0006(14)
C14B 0.0154(16) 0.0177(16) 0.0182(17) 0.0019(15) -0.0023(16) 0.0024(13)
C15B 0.0200(18) 0.0146(16) 0.0215(17) 0.0049(14) -0.0027(16) -0.0046(14)
C16B 0.0169(16) 0.0267(17) 0.0183(17) 0.0072(15) -0.0017(14) -0.0047(13)
C17B 0.0137(15) 0.0259(16) 0.0113(16) 0.0047(14) 0.0015(13) 0.0021(12)
C18B 0.0154(17) 0.0319(18) 0.0198(18) 0.0024(15) 0.0075(15) 0.0000(14)
C19B 0.0202(18) 0.0329(18) 0.0182(19) -0.0030(14) 0.0042(14) 0.0078(15)
C20B 0.0204(16) 0.0203(15) 0.0167(17) -0.0031(13) -0.0017(14) 0.0028(13)
C21B 0.0134(15) 0.0197(15) 0.0096(16) 0.0004(12) 0.0016(13) 0.0014(12)
C22B 0.0132(14) 0.0160(14) 0.0085(15) 0.0022(12) -0.0047(13) 0.0023(12)
O1C 0.0195(15) 0.0225(12) 0.0153(13) -0.0017(10) -0.0014(11) -0.0003(11)
N1C 0.0179(14) 0.0139(14) 0.0156(16) -0.0035(12) 0.0022(13) 0.0002(12)
C1C 0.0147(16) 0.0108(15) 0.0175(19) 0.0004(14) -0.0033(15) 0.0043(13)
C2C 0.0168(18) 0.0133(16) 0.0183(19) 0.0008(14) 0.0014(15) 0.0028(14)
C3C 0.0188(18) 0.0130(15) 0.0131(19) -0.0015(13) 0.0028(16) 0.0037(14)
C4C 0.0175(17) 0.0101(16) 0.013(2) -0.0002(14) 0.0011(15) 0.0060(13)
C5C 0.0177(17) 0.0121(15) 0.0118(17) -0.0026(13) 0.0009(15) 0.0056(14)
C6C 0.0165(17) 0.0176(17) 0.021(2) -0.0026(15) -0.0016(17) 0.0044(14)
C7C 0.019(2) 0.0180(18) 0.0250(19) 0.0031(16) 0.0058(18) 0.0051(15)
C8C 0.029(2) 0.0221(18) 0.0127(19) 0.0026(15) 0.0065(17) 0.0060(15)
C9C 0.0238(19) 0.0137(16) 0.0106(19) 0.0008(14) 0.0008(16) 0.0057(14)
C10C 0.031(2) 0.0203(17) 0.0088(18) -0.0011(14) -0.0083(16) 0.0016(15)
C11C 0.0239(19) 0.0213(17) 0.018(2) -0.0030(15) -0.0075(17) -0.0013(14)
C12C 0.0195(18) 0.0189(17) 0.019(2) -0.0020(16) 0.0008(17) -0.0002(14)
C13C 0.0124(19) 0.0166(17) 0.0085(17) 0.0031(13) -0.0004(13) 0.0039(15)
C14C 0.0182(19) 0.0158(17) 0.0180(17) -0.0009(16) 0.0003(16) 0.0017(14)
C15C 0.0212(19) 0.0189(17) 0.0274(19) 0.0044(17) -0.0034(18) -0.0035(15)
C16C 0.0177(18) 0.0281(18) 0.024(2) 0.0053(17) 0.0037(16) -0.0043(14)
C17C 0.0197(18) 0.0252(17) 0.0150(18) 0.0016(15) -0.0043(15) -0.0017(14)
C18C 0.0188(19) 0.0330(18) 0.0181(17) 0.0014(17) 0.0064(15) 0.0011(16)
C19C 0.0199(19) 0.0303(18) 0.0207(18) -0.0069(16) 0.0023(16) 0.0035(15)
C20C 0.0187(17) 0.0234(17) 0.0189(19) -0.0060(15) -0.0026(15) 0.0029(14)
C21C 0.0145(17) 0.0221(16) 0.0161(19) 0.0017(15) -0.0035(15) -0.0003(13)
C22C 0.0158(16) 0.0229(16) 0.0054(17) 0.0019(14) 0.0004(14) 0.0008(13)

loop_
_atom_type_symbol
_atom_type_description
_atom_type_scat_dispersion_real
_atom_type_scat_dispersion_imag
_atom_type_scat_source
C C 0.0033 0.0016 'International Tables Vol C Tables 4.2.6.8 and 6.1.1.4'
H H 0.0000 0.0000 'International Tables Vol C Tables 4.2.6.8 and 6.1.1.4'
N N 0.0061 0.0033 'International Tables Vol C Tables 4.2.6.8 and 6.1.1.4'
O O 0.0106 0.0060 'International Tables Vol C Tables 4.2.6.8 and 6.1.1.4'

loop_
_geom_angle_atom_site_label_1
_geom_angle_atom_site_label_2
_geom_angle_atom_site_label_3
_geom_angle
_geom_angle_site_symmetry_1
_geom_angle_site_symmetry_3
_geom_angle_publ_flag
C13A N1A C2A 123.2(3) . . ?
C13A N1A H1A 118(3) . . ?
C2A N1A H1A 117(2) . . ?
O1A C1A C5A 128.3(3) . . ?
O1A C1A C2A 123.5(3) . . ?
C5A C1A C2A 108.1(3) . . ?
N1A C2A C3A 115.4(3) . . ?
N1A C2A C1A 110.5(2) . . ?
C3A C2A C1A 102.8(2) . . ?
N1A C2A H2A 111.4(18) . . ?
C3A C2A H2A 110.4(19) . . ?
C1A C2A H2A 105.6(16) . . ?
C12A C3A C4A 118.9(3) . . ?
C12A C3A C2A 132.9(3) . . ?
C4A C3A C2A 108.2(3) . . ?
C5A C4A C9A 123.2(3) . . ?
C5A C4A C3A 113.6(3) . . ?
C9A C4A C3A 123.2(3) . . ?
C6A C5A C4A 120.4(3) . . ?
C6A C5A C1A 132.2(3) . . ?
C4A C5A C1A 107.2(3) . . ?
C5A C6A C7A 117.7(3) . . ?
C5A C6A H6AA 121.1 . . ?
C7A C6A H6AA 121.1 . . ?
C8A C7A C6A 122.0(3) . . ?
C8A C7A H7AA 119.0 . . ?
C6A C7A H7AA 119.0 . . ?
C7A C8A C9A 121.3(3) . . ?
C7A C8A H8AA 119.4 . . ?
C9A C8A H8AA 119.4 . . ?
C4A C9A C10A 116.9(3) . . ?
C4A C9A C8A 115.4(3) . . ?
C10A C9A C8A 127.7(4) . . ?
C11A C10A C9A 119.8(4) . . ?
C11A C10A H10A 120.1 . . ?
C9A C10A H10A 120.1 . . ?
C10A C11A C12A 122.7(3) . . ?
C10A C11A H11A 118.6 . . ?
C12A C11A H11A 118.6 . . ?
C3A C12A C11A 118.6(3) . . ?
C3A C12A H12A 120.7 . . ?
C11A C12A H12A 120.7 . . ?
C14A C13A N1A 122.4(3) . . ?
C14A C13A C22A 119.2(3) . . ?
N1A C13A C22A 118.3(3) . . ?
C13A C14A C15A 121.3(3) . . ?
C13A C14A H14A 119.3 . . ?
C15A C14A H14A 119.3 . . ?
C16A C15A C14A 120.8(3) . . ?
C16A C15A H15A 119.6 . . ?
C14A C15A H15A 119.6 . . ?
C15A C16A C17A 120.1(3) . . ?
C15A C16A H16A 120.0 . . ?
C17A C16A H16A 120.0 . . ?
C18A C17A C16A 121.4(3) . . ?
C18A C17A C22A 118.6(3) . . ?
C16A C17A C22A 120.0(3) . . ?
C19A C18A C17A 121.6(3) . . ?
C19A C18A H18A 119.2 . . ?
C17A C18A H18A 119.2 . . ?
C18A C19A C20A 119.5(3) . . ?
C18A C19A H19A 120.3 . . ?
C20A C19A H19A 120.3 . . ?
C21A C20A C19A 120.8(3) . . ?
C21A C20A H20A 119.6 . . ?
C19A C20A H20A 119.6 . . ?
C20A C21A C22A 121.1(3) . . ?
C20A C21A H21A 119.5 . . ?
C22A C21A H21A 119.5 . . ?
C21A C22A C17A 118.5(3) . . ?
C21A C22A C13A 123.1(3) . . ?
C17A C22A C13A 118.4(3) . . ?
C13B N1B C2B 121.9(2) . . ?
C13B N1B H1B 116(3) . . ?
C2B N1B H1B 116(2) . . ?
O1B C1B C5B 128.6(3) . . ?
O1B C1B C2B 122.9(3) . . ?
C5B C1B C2B 108.4(3) . . ?
N1B C2B C3B 116.8(3) . . ?
N1B C2B C1B 110.1(2) . . ?
C3B C2B C1B 102.7(2) . . ?
N1B C2B H2B 111.7(18) . . ?
C3B C2B H2B 107.6(18) . . ?
C1B C2B H2B 107.3(16) . . ?
C12B C3B C4B 118.5(3) . . ?
C12B C3B C2B 133.3(3) . . ?
C4B C3B C2B 108.2(3) . . ?
C9B C4B C5B 122.7(3) . . ?
C9B C4B C3B 123.7(3) . . ?
C5B C4B C3B 113.6(3) . . ?
C6B C5B C4B 120.6(3) . . ?
C6B C5B C1B 132.5(3) . . ?
C4B C5B C1B 106.8(3) . . ?
C5B C6B C7B 117.7(3) . . ?
C5B C6B H6BA 121.1 . . ?
C7B C6B H6BA 121.1 . . ?
C8B C7B C6B 122.2(3) . . ?
C8B C7B H7BA 118.9 . . ?
C6B C7B H7BA 118.9 . . ?
C7B C8B C9B 120.9(3) . . ?
C7B C8B H8BA 119.6 . . ?
C9B C8B H8BA 119.6 . . ?
C4B C9B C8B 116.0(3) . . ?
C4B C9B C10B 116.4(3) . . ?
C8B C9B C10B 127.6(3) . . ?
C11B C10B C9B 120.0(3) . . ?
C11B C10B H10B 120.0 . . ?
C9B C10B H10B 120.0 . . ?
C10B C11B C12B 122.7(3) . . ?
C10B C11B H11B 118.7 . . ?
C12B C11B H11B 118.7 . . ?
C3B C12B C11B 118.7(3) . . ?
C3B C12B H12B 120.6 . . ?
C11B C12B H12B 120.6 . . ?
C14B C13B N1B 122.0(3) . . ?
C14B C13B C22B 119.7(3) . . ?
N1B C13B C22B 118.3(3) . . ?
C13B C14B C15B 120.7(3) . . ?
C13B C14B H14B 119.7 . . ?
C15B C14B H14B 119.7 . . ?
C16B C15B C14B 121.3(3) . . ?
C16B C15B H15B 119.4 . . ?
C14B C15B H15B 119.4 . . ?
C15B C16B C17B 120.0(3) . . ?
C15B C16B H16B 120.0 . . ?
C17B C16B H16B 120.0 . . ?
C18B C17B C22B 119.0(3) . . ?
C18B C17B C16B 121.3(3) . . ?
C22B C17B C16B 119.7(3) . . ?
C19B C18B C17B 121.4(3) . . ?
C19B C18B H18B 119.3 . . ?
C17B C18B H18B 119.3 . . ?
C18B C19B C20B 119.6(3) . . ?
C18B C19B H19B 120.2 . . ?
C20B C19B H19B 120.2 . . ?
C21B C20B C19B 120.3(3) . . ?
C21B C20B H20B 119.8 . . ?
C19B C20B H20B 119.8 . . ?
C20B C21B C22B 121.3(3) . . ?
C20B C21B H21B 119.4 . . ?
C22B C21B H21B 119.4 . . ?
C21B C22B C17B 118.4(3) . . ?
C21B C22B C13B 123.1(3) . . ?
C17B C22B C13B 118.5(3) . . ?
C13C N1C C2C 122.1(3) . . ?
C13C N1C H1C 115(3) . . ?
C2C N1C H1C 118(2) . . ?
O1C C1C C5C 128.5(3) . . ?
O1C C1C C2C 123.0(3) . . ?
C5C C1C C2C 108.5(3) . . ?
N1C C2C C3C 116.2(3) . . ?
N1C C2C C1C 110.0(3) . . ?
C3C C2C C1C 102.8(3) . . ?
N1C C2C H2C 109.4(19) . . ?
C3C C2C H2C 112(2) . . ?
C1C C2C H2C 105.5(17) . . ?
C12C C3C C4C 118.1(3) . . ?
C12C C3C C2C 133.4(3) . . ?
C4C C3C C2C 108.5(3) . . ?
C9C C4C C3C 124.1(3) . . ?
C9C C4C C5C 122.5(3) . . ?
C3C C4C C5C 113.4(3) . . ?
C6C C5C C4C 120.2(4) . . ?
C6C C5C C1C 133.1(3) . . ?
C4C C5C C1C 106.6(3) . . ?
C5C C6C C7C 118.8(4) . . ?
C5C C6C H6CA 120.6 . . ?
C7C C6C H6CA 120.6 . . ?
C8C C7C C6C 121.1(4) . . ?
C8C C7C H7CA 119.5 . . ?
C6C C7C H7CA 119.5 . . ?
C7C C8C C9C 122.0(4) . . ?
C7C C8C H8CA 119.0 . . ?
C9C C8C H8CA 119.0 . . ?
C4C C9C C10C 116.0(3) . . ?
C4C C9C C8C 115.5(3) . . ?
C10C C9C C8C 128.5(4) . . ?
C11C C10C C9C 120.5(4) . . ?
C11C C10C H10C 119.8 . . ?
C9C C10C H10C 119.8 . . ?
C10C C11C C12C 121.7(3) . . ?
C10C C11C H11C 119.1 . . ?
C12C C11C H11C 119.1 . . ?
C3C C12C C11C 119.5(3) . . ?
C3C C12C H12C 120.2 . . ?
C11C C12C H12C 120.2 . . ?
C14C C13C N1C 122.5(3) . . ?
C14C C13C C22C 119.1(3) . . ?
N1C C13C C22C 118.3(3) . . ?
C13C C14C C15C 121.3(3) . . ?
C13C C14C H14C 119.4 . . ?
C15C C14C H14C 119.4 . . ?
C16C C15C C14C 121.2(3) . . ?
C16C C15C H15C 119.4 . . ?
C14C C15C H15C 119.4 . . ?
C15C C16C C17C 119.6(3) . . ?
C15C C16C H16C 120.2 . . ?
C17C C16C H16C 120.2 . . ?
C18C C17C C16C 121.5(3) . . ?
C18C C17C C22C 118.3(3) . . ?
C16C C17C C22C 120.2(3) . . ?
C19C C18C C17C 122.0(3) . . ?
C19C C18C H18C 119.0 . . ?
C17C C18C H18C 119.0 . . ?
C18C C19C C20C 119.7(3) . . ?
C18C C19C H19C 120.2 . . ?
C20C C19C H19C 120.2 . . ?
C21C C20C C19C 120.2(3) . . ?
C21C C20C H20C 119.9 . . ?
C19C C20C H20C 119.9 . . ?
C20C C21C C22C 121.0(3) . . ?
C20C C21C H21C 119.5 . . ?
C22C C21C H21C 119.5 . . ?
C21C C22C C17C 118.9(3) . . ?
C21C C22C C13C 122.7(3) . . ?
C17C C22C C13C 118.3(3) . . ?

loop_
_geom_bond_atom_site_label_1
_geom_bond_atom_site_label_2
_geom_bond_distance
_geom_bond_site_symmetry_2
_geom_bond_publ_flag
O1A C1A 1.216(4) . ?
N1A C13A 1.382(4) . ?
N1A C2A 1.452(4) . ?
N1A H1A 0.88(2) . ?
C1A C5A 1.476(5) . ?
C1A C2A 1.555(4) . ?
C2A C3A 1.525(5) . ?
C2A H2A 1.011(16) . ?
C3A C12A 1.372(5) . ?
C3A C4A 1.409(4) . ?
C4A C5A 1.402(5) . ?
C4A C9A 1.405(6) . ?
C5A C6A 1.375(4) . ?
C6A C7A 1.416(5) . ?
C6A H6AA 0.9500 . ?
C7A C8A 1.379(5) . ?
C7A H7AA 0.9500 . ?
C8A C9A 1.424(4) . ?
C8A H8AA 0.9500 . ?
C9A C10A 1.420(5) . ?
C10A C11A 1.365(5) . ?
C10A H10A 0.9500 . ?
C11A C12A 1.425(6) . ?
C11A H11A 0.9500 . ?
C12A H12A 0.9500 . ?
C13A C14A 1.377(4) . ?
C13A C22A 1.439(4) . ?
C14A C15A 1.406(5) . ?
C14A H14A 0.9500 . ?
C15A C16A 1.357(5) . ?
C15A H15A 0.9500 . ?
C16A C17A 1.422(4) . ?
C16A H16A 0.9500 . ?
C17A C18A 1.420(4) . ?
C17A C22A 1.422(4) . ?
C18A C19A 1.363(4) . ?
C18A H18A 0.9500 . ?
C19A C20A 1.407(5) . ?
C19A H19A 0.9500 . ?
C20A C21A 1.368(4) . ?
C20A H20A 0.9500 . ?
C21A C22A 1.415(4) . ?
C21A H21A 0.9500 . ?
O1B C1B 1.219(4) . ?
N1B C13B 1.388(4) . ?
N1B C2B 1.452(4) . ?
N1B H1B 0.88(2) . ?
C1B C5B 1.473(5) . ?
C1B C2B 1.550(4) . ?
C2B C3B 1.522(4) . ?
C2B H2B 1.012(16) . ?
C3B C12B 1.372(5) . ?
C3B C4B 1.409(4) . ?
C4B C9B 1.401(6) . ?
C4B C5B 1.406(5) . ?
C5B C6B 1.372(5) . ?
C6B C7B 1.413(5) . ?
C6B H6BA 0.9500 . ?
C7B C8B 1.380(5) . ?
C7B H7BA 0.9500 . ?
C8B C9B 1.422(5) . ?
C8B H8BA 0.9500 . ?
C9B C10B 1.423(5) . ?
C10B C11B 1.361(5) . ?
C10B H10B 0.9500 . ?
C11B C12B 1.422(5) . ?
C11B H11B 0.9500 . ?
C12B H12B 0.9500 . ?
C13B C14B 1.378(4) . ?
C13B C22B 1.438(4) . ?
C14B C15B 1.409(4) . ?
C14B H14B 0.9500 . ?
C15B C16B 1.356(5) . ?
C15B H15B 0.9500 . ?
C16B C17B 1.426(4) . ?
C16B H16B 0.9500 . ?
C17B C18B 1.415(4) . ?
C17B C22B 1.423(4) . ?
C18B C19B 1.365(4) . ?
C18B H18B 0.9500 . ?
C19B C20B 1.413(5) . ?
C19B H19B 0.9500 . ?
C20B C21B 1.370(4) . ?
C20B H20B 0.9500 . ?
C21B C22B 1.410(4) . ?
C21B H21B 0.9500 . ?
O1C C1C 1.228(4) . ?
N1C C13C 1.385(4) . ?
N1C C2C 1.450(4) . ?
N1C H1C 0.88(2) . ?
C1C C5C 1.471(5) . ?
C1C C2C 1.555(4) . ?
C2C C3C 1.514(5) . ?
C2C H2C 1.011(16) . ?
C3C C12C 1.363(5) . ?
C3C C4C 1.410(5) . ?
C4C C9C 1.408(6) . ?
C4C C5C 1.414(5) . ?
C5C C6C 1.370(5) . ?
C6C C7C 1.404(5) . ?
C6C H6CA 0.9500 . ?
C7C C8C 1.383(6) . ?
C7C H7CA 0.9500 . ?
C8C C9C 1.419(5) . ?
C8C H8CA 0.9500 . ?
C9C C10C 1.412(5) . ?
C10C C11C 1.377(5) . ?
C10C H10C 0.9500 . ?
C11C C12C 1.425(6) . ?
C11C H11C 0.9500 . ?
C12C H12C 0.9500 . ?
C13C C14C 1.378(4) . ?
C13C C22C 1.447(4) . ?
C14C C15C 1.400(5) . ?
C14C H14C 0.9500 . ?
C15C C16C 1.370(5) . ?
C15C H15C 0.9500 . ?
C16C C17C 1.414(4) . ?
C16C H16C 0.9500 . ?
C17C C18C 1.408(5) . ?
C17C C22C 1.425(4) . ?
C18C C19C 1.365(4) . ?
C18C H18C 0.9500 . ?
C19C C20C 1.410(5) . ?
C19C H19C 0.9500 . ?
C20C C21C 1.373(4) . ?
C20C H20C 0.9500 . ?
C21C C22C 1.412(4) . ?
C21C H21C 0.9500 . ?
